data_7122462
loop_
_publ_author_name
'Krause, Jasmin'
'Alexandropoulos, Dimitris I.'
'Carrella, Luca M.'
'Rentschler, Eva'
'Stamatatos, Theocharis C.'

_publ_section_title
;
 Increasing the nuclearity and spin ground state in a new family of
 ferromagnetically-coupled {Ni<sub>10</sub>} disk-like complexes bearing
 exclusively end-on bridging azido ligands.
;
_journal_issue 88
_journal_name_full 'Chemical communications (Cambridge, England)'
_journal_page_first 12499
_journal_page_last 12502
_journal_paper_doi 10.1039/c8cc07722c
_journal_volume 54
_journal_year 2018
_chemical_formula_moiety 'Dy N5 O15, C27 H40.5 N68 Ni10, 4(C2 H3 N), O'
_chemical_formula_sum 'C35 H52.5 Dy N77 Ni10 O16'
_chemical_formula_weight 2557.64
_space_group_crystal_system triclinic
_space_group_IT_number 2
_space_group_name_Hall '-P 1'
_space_group_name_H-M_alt 'P -1'
_symmetry_space_group_name_Hall '-P 1'
_symmetry_space_group_name_H-M 'P -1'
_atom_sites_solution_hydrogens mixed
_atom_sites_solution_primary iterative
_audit_creation_date 2018-08-27
_audit_creation_method
;
Olex2 1.2
(compiled 2018.05.29 svn.r3508 for OlexSys, GUI svn.r5506)
;
_audit_update_record
;
2018-08-30 deposited with the CCDC.
2018-10-15 downloaded from the CCDC.
;
_cell_angle_alpha 106.086(6)
_cell_angle_beta 91.383(6)
_cell_angle_gamma 93.738(6)
_cell_formula_units_Z 2
_cell_length_a 11.165(2)
_cell_length_b 19.456(4)
_cell_length_c 23.633(5)
_cell_measurement_reflns_used 1372
_cell_measurement_temperature 173.15(2)
_cell_measurement_theta_max 21.962
_cell_measurement_theta_min 2.200
_cell_volume 4917.4(17)
_computing_cell_refinement 'SAINT v8.34A (Bruker, 2013)'
_computing_data_reduction 'SAINT v8.34A (Bruker, 2013)'
_computing_molecular_graphics 'Olex2 (Dolomanov et al., 2009)'
_computing_publication_material 'Olex2 (Dolomanov et al., 2009)'
_computing_structure_refinement 'ShelXL (Sheldrick, 2015)'
_computing_structure_solution 'olex2.solve (Bourhis et al., 2015)'
_diffrn_ambient_temperature 173.15(2)
_diffrn_detector 'CCD plate'
_diffrn_detector_area_resol_mean 7.9
_diffrn_detector_type 'Bruker SMART APEX2 area detector'
_diffrn_measured_fraction_theta_full 1.000
_diffrn_measured_fraction_theta_max 1.000
_diffrn_measurement_device '\k-geometry diffractometer'
_diffrn_measurement_device_type 'Bruker SMART APEX2'
_diffrn_measurement_method '\k-geometry diffractometry'
_diffrn_radiation_monochromator graphite
_diffrn_radiation_probe x-ray
_diffrn_radiation_type MoK\a
_diffrn_radiation_wavelength 0.71073
_diffrn_reflns_av_R_equivalents 0.2470
_diffrn_reflns_av_unetI/netI 0.4667
_diffrn_reflns_Laue_measured_fraction_full 1.000
_diffrn_reflns_Laue_measured_fraction_max 1.000
_diffrn_reflns_limit_h_max 11
_diffrn_reflns_limit_h_min -13
_diffrn_reflns_limit_k_max 23
_diffrn_reflns_limit_k_min -23
_diffrn_reflns_limit_l_max 28
_diffrn_reflns_limit_l_min -28
_diffrn_reflns_number 39524
_diffrn_reflns_point_group_measured_fraction_full 1.000
_diffrn_reflns_point_group_measured_fraction_max 1.000
_diffrn_reflns_theta_full 25.500
_diffrn_reflns_theta_max 25.500
_diffrn_reflns_theta_min 0.898
_diffrn_source 'fine-focus sealed tube'
_exptl_absorpt_coefficient_mu 2.707
_exptl_crystal_colour green
_exptl_crystal_colour_primary green
_exptl_crystal_density_diffrn 1.727
_exptl_crystal_description needle
_exptl_crystal_F_000 2551
_exptl_crystal_size_max 0.3
_exptl_crystal_size_mid 0.07
_exptl_crystal_size_min 0.01
_refine_diff_density_max 1.596
_refine_diff_density_min -1.151
_refine_diff_density_rms 0.178
_refine_ls_extinction_method none
_refine_ls_goodness_of_fit_ref 0.847
_refine_ls_hydrogen_treatment constr
_refine_ls_matrix_type full
_refine_ls_number_parameters 1273
_refine_ls_number_reflns 18320
_refine_ls_number_restraints 657
_refine_ls_restrained_S_all 0.836
_refine_ls_R_factor_all 0.3184
_refine_ls_R_factor_gt 0.0882
_refine_ls_shift/su_max 0.001
_refine_ls_shift/su_mean 0.000
_refine_ls_structure_factor_coef Fsqd
_refine_ls_weighting_details 'w=1/[\s^2^(Fo^2^)+(0.0709P)^2^] where P=(Fo^2^+2Fc^2^)/3'
_refine_ls_weighting_scheme calc
_refine_ls_wR_factor_gt 0.1777
_refine_ls_wR_factor_ref 0.2643
_reflns_Friedel_coverage 0.000
_reflns_number_gt 4257
_reflns_number_total 18320
_reflns_threshold_expression 'I > 2\s(I)'
_cod_data_source_file c8cc07722c2.cif
_cod_data_source_block kj_214_0m
_cod_depositor_comments 'Adding full bibliography for 7122459--7122462.cif.'
_cod_original_cell_volume 4917.6(16)
_cod_original_formula_sum 'C35 H52.50 Dy N77 Ni10 O16'
_cod_database_code 7122462
_shelx_shelxl_version_number 2016/6
_shelx_space_group_comment
;
The symmetry employed for this shelxl refinement is uniquely defined
by the following loop, which should always be used as a source of
symmetry information in preference to the above space-group names.
They are only intended as comments.
;
_shelx_estimated_absorpt_t_max 0.973
_shelx_estimated_absorpt_t_min 0.497
_olex2_refinement_description
;
1. Fixed Uiso
 At 1.5 times of:
  All C(H,H,H) groups
2. Restrained distances
 Ni9-N66 \\sim Ni8-N63
 with sigma of 0.02
 C23-N66 \\sim C17-N63
 with sigma of 0.02
 N77-C35 \\sim N74_$1-C29_$1
 with sigma of 0.02
 C35-C36 \\sim C29_$1-C30_$1
 with sigma of 0.02
 N77-C35 \\sim N75_$2-C31_$2
 with sigma of 0.02
 C35-C36 \\sim C31_$2-C32_$2
 with sigma of 0.02
 N49-N50 \\sim N46-N47
 with sigma of 0.02
 N50-N51 \\sim N47-N48
 with sigma of 0.02
 N49-N51 \\sim N46-N48
 with sigma of 0.02
 C24-N66 \\sim C18-N63
 with sigma of 0.02
 C24-C23 \\sim C18-C17
 with sigma of 0.02
 Ni9-C24 \\sim Ni8-C18
 with sigma of 0.02
3. Rigid bond restraints
 N66
 with sigma for 1-2 distances of 0.01 and sigma for 1-3 distances of 0.02
 N77, C35, C36
 with sigma for 1-2 distances of 0.002 and sigma for 1-3 distances of 0.002
 N74, C29, C30
 with sigma for 1-2 distances of 0.005 and sigma for 1-3 distances of 0.005
 N64, C19, C20
 with sigma for 1-2 distances of 0.002 and sigma for 1-3 distances of 0.002
 N75, C31, C32
 with sigma for 1-2 distances of 0.002 and sigma for 1-3 distances of 0.002
 N59, C9, C10
 with sigma for 1-2 distances of 0.002 and sigma for 1-3 distances of 0.002
 N31, N32, N33
 with sigma for 1-2 distances of 0.002 and sigma for 1-3 distances of 0.002
 N76, C33, C34
 with sigma for 1-2 distances of 0.002 and sigma for 1-3 distances of 0.002
 N52, N53, N54
 with sigma for 1-2 distances of 0.05 and sigma for 1-3 distances of 0.05
 N22, N23, N24
 with sigma for 1-2 distances of 0.01 and sigma for 1-3 distances of 0.01
 N61, C13, C14
 with sigma for 1-2 distances of 0.002 and sigma for 1-3 distances of 0.002
 N46, N47
 with sigma for 1-2 distances of 0.0001 and sigma for 1-3 distances of 0.0001
 N4, N5, N6
 with sigma for 1-2 distances of 0.005 and sigma for 1-3 distances of 0.005
 N66, C23, C24
 with sigma for 1-2 distances of 0.01 and sigma for 1-3 distances of 0.02
4. Uiso/Uaniso restraints and constraints
N74 \\sim C29 \\sim C30: within 2A with sigma of 0.002 and sigma for terminal
atoms of 0.004
N64 \\sim C19 \\sim C20: within 2A with sigma of 0.002 and sigma for terminal
atoms of 0.004
N75 \\sim C31 \\sim C32: within 2A with sigma of 0.002 and sigma for terminal
atoms of 0.004
N31 \\sim N32 \\sim N33: within 2A with sigma of 0.002 and sigma for terminal
atoms of 0.004
N76 \\sim C33 \\sim C34: within 2A with sigma of 0.002 and sigma for terminal
atoms of 0.004
N22 \\sim N23 \\sim N24: within 2A with sigma of 0.04 and sigma for terminal
atoms of 0.08
N61 \\sim C13 \\sim C14: within 2A with sigma of 0.002 and sigma for terminal
atoms of 0.004
N46 \\sim N47: within 2A with sigma of 0.0001 and sigma for terminal atoms of
0.0002
Uanis(O2) \\sim Ueq: with sigma of 0.01 and sigma for terminal atoms of 0.02
Uanis(C2) \\sim Ueq: with sigma of 0.01 and sigma for terminal atoms of 0.02
Uanis(C3) \\sim Ueq: with sigma of 0.01 and sigma for terminal atoms of 0.02
Uanis(C6) \\sim Ueq: with sigma of 0.01 and sigma for terminal atoms of 0.02
Uanis(C7) \\sim Ueq: with sigma of 0.01 and sigma for terminal atoms of 0.02
Uanis(C11) \\sim Ueq: with sigma of 0.01 and sigma for terminal atoms of 0.02
Uanis(C13) \\sim Ueq: with sigma of 0.01 and sigma for terminal atoms of 0.02
Uanis(C14) \\sim Ueq: with sigma of 0.001 and sigma for terminal atoms of 0.002
Uanis(C15) \\sim Ueq: with sigma of 0.01 and sigma for terminal atoms of 0.02
Uanis(C16) \\sim Ueq: with sigma of 0.01 and sigma for terminal atoms of 0.02
Uanis(C17) \\sim Ueq: with sigma of 0.01 and sigma for terminal atoms of 0.02
Uanis(C20) \\sim Ueq: with sigma of 0.01 and sigma for terminal atoms of 0.02
Uanis(N11) \\sim Ueq: with sigma of 0.01 and sigma for terminal atoms of 0.02
Uanis(N14) \\sim Ueq: with sigma of 0.01 and sigma for terminal atoms of 0.02
Uanis(N16) \\sim Ueq: with sigma of 0.01 and sigma for terminal atoms of 0.02
Uanis(N26) \\sim Ueq: with sigma of 0.01 and sigma for terminal atoms of 0.02
Uanis(N47) \\sim Ueq: with sigma of 0.01 and sigma for terminal atoms of 0.02
Uanis(N27) \\sim Ueq: with sigma of 0.01 and sigma for terminal atoms of 0.02
Uanis(N29) \\sim Ueq: with sigma of 0.01 and sigma for terminal atoms of 0.02
Uanis(N35) \\sim Ueq: with sigma of 0.01 and sigma for terminal atoms of 0.02
Uanis(N36) \\sim Ueq: with sigma of 0.01 and sigma for terminal atoms of 0.02
Uanis(N38) \\sim Ueq: with sigma of 0.01 and sigma for terminal atoms of 0.02
Uanis(N40) \\sim Ueq: with sigma of 0.01 and sigma for terminal atoms of 0.02
Uanis(N41) \\sim Ueq: with sigma of 0.01 and sigma for terminal atoms of 0.02
Uanis(N72) \\sim Ueq: with sigma of 0.01 and sigma for terminal atoms of 0.02
Uanis(N66) \\sim Ueq: with sigma of 0.01 and sigma for terminal atoms of 0.02
Uanis(N77) \\sim Ueq, Uanis(C35) \\sim Ueq, Uanis(C36) \\sim Ueq: with sigma of
0.001 and sigma for terminal atoms of 0.002
Uanis(C35) \\sim Ueq: with sigma of 0.001 and sigma for terminal atoms of 0.002
Uanis(C22) \\sim Ueq: with sigma of 0.001 and sigma for terminal atoms of 0.002
Uanis(C8) \\sim Ueq, Uanis(C5) \\sim Ueq, Uanis(C2) \\sim Ueq, Uanis(C27) \\sim
Ueq, Uanis(C25) \\sim Ueq: with sigma of 0.001 and sigma for terminal atoms of
0.002
Uanis(C5) \\sim Ueq, Uanis(C2) \\sim Ueq: with sigma of 0.001 and sigma for
terminal atoms of 0.002
Uanis(C28) \\sim Ueq: with sigma of 0.001 and sigma for terminal atoms of 0.002
Uanis(N24) \\sim Ueq, Uanis(N37) \\sim Ueq, Uanis(N59) \\sim Ueq, Uanis(N10)
\\sim Ueq, Uanis(N6) \\sim Ueq, Uanis(N54) \\sim Ueq, Uanis(N46) \\sim Ueq:
with sigma of 0.001 and sigma for terminal atoms of 0.002
Uanis(N47) \\sim Ueq, Uanis(N42) \\sim Ueq, Uanis(N45) \\sim Ueq, Uanis(N50)
\\sim Ueq, Uanis(N49) \\sim Ueq: with sigma of 0.001 and sigma for terminal
atoms of 0.002
Uanis(C32) \\sim Ueq, Uanis(C31) \\sim Ueq, Uanis(N75) \\sim Ueq: with sigma of
0.1 and sigma for terminal atoms of 0.2
Uanis(C9) \\sim Ueq: with sigma of 0.005 and sigma for terminal atoms of 0.01
Uanis(N17) \\sim Ueq: with sigma of 0.005 and sigma for terminal atoms of 0.01
Uanis(N22) \\sim Ueq: with sigma of 0.002 and sigma for terminal atoms of 0.004
Uanis(N56) \\sim Ueq: with sigma of 0.002 and sigma for terminal atoms of 0.004
Uanis(N63) \\sim Ueq: with sigma of 0.002 and sigma for terminal atoms of 0.004
Uanis(N68) \\sim Ueq, Uanis(N67) \\sim Ueq: with sigma of 0.002 and sigma for
terminal atoms of 0.004
Uanis(N52) \\sim Ueq: with sigma of 0.002 and sigma for terminal atoms of 0.004
Uanis(N7) \\sim Ueq: with sigma of 0.002 and sigma for terminal atoms of 0.004
Uanis(N62) \\sim Ueq: with sigma of 0.001 and sigma for terminal atoms of 0.002
Uanis(N48) \\sim Ueq: with sigma of 0.001 and sigma for terminal atoms of 0.002
Uanis(N34) \\sim Ueq, Uanis(N16) \\sim Ueq, Uanis(N28) \\sim Ueq, Uanis(N1)
\\sim Ueq, Uanis(N13) \\sim Ueq: with sigma of 0.001 and sigma for terminal
atoms of 0.002
Uanis(O8) \\sim Ueq, Uanis(N71) \\sim Ueq: with sigma of 0.001 and sigma for
terminal atoms of 0.002
Uanis(N4) \\sim Ueq: with sigma of 0.001 and sigma for terminal atoms of 0.002
Uanis(N43) \\sim Ueq: with sigma of 0.001 and sigma for terminal atoms of 0.002
Uanis(O3) \\sim Ueq, Uanis(O2) \\sim Ueq, Uanis(O1) \\sim Ueq, Uanis(O13) \\sim
Ueq, Uanis(N73) \\sim Ueq, Uanis(O15) \\sim Ueq, Uanis(O14) \\sim Ueq,
Uanis(O9) \\sim Ueq, Uanis(O5) \\sim Ueq, Uanis(O4) \\sim Ueq, Uanis(N70) \\sim
Ueq, Uanis(O6) \\sim Ueq, Uanis(O11) \\sim Ueq, Uanis(N72) \\sim Ueq,
Uanis(O10) \\sim Ueq, Uanis(O12) \\sim Ueq: with sigma of 0.005 and sigma for
terminal atoms of 0.01
Uanis(C12) \\sim Ueq: with sigma of 0.01 and sigma for terminal atoms of 0.02
Uanis(N25) \\sim Ueq: with sigma of 0.01 and sigma for terminal atoms of 0.02
Uanis(C23) \\sim Ueq, Uanis(C24) \\sim Ueq: with sigma of 0.01 and sigma for
terminal atoms of 0.02
5. Others
 Fixed Sof: C23(0.5) C24(0.5) H24A(0.5) H24B(0.5) H24C(0.5)
6.a Riding coordinates:
 C24(H24A,H24B,H24C)
6.b Idealised Me refined as rotating group:
 C2(H2A,H2B,H2C), C4(H4A,H4B,H4C), C6(H6A,H6B,H6C), C8(H8A,H8B,H8C), C10(H10A,
 H10B,H10C), C12(H12A,H12B,H12C), C14(H14A,H14B,H14C), C16(H16A,H16B,H16C),
 C18(H18A,H18B,H18C), C20(H20A,H20B,H20C), C22(H22A,H22B,H22C), C26(H26A,H26B,
 H26C), C28(H28A,H28B,H28C), C32(H32A,H32B,H32C), C30(H30A,H30B,H30C), C34(H34A,
 H34B,H34C), C36(H36A,H36B,H36C)
;
_olex2_submission_special_instructions 'No special instructions were received'

loop_
_space_group_symop_operation_xyz
'x, y, z'
'-x, -y, -z'

loop_
_atom_site_label
_atom_site_type_symbol
_atom_site_fract_x
_atom_site_fract_y
_atom_site_fract_z
_atom_site_U_iso_or_equiv
_atom_site_adp_type
_atom_site_occupancy
_atom_site_site_symmetry_order
_atom_site_calc_flag
_atom_site_refinement_flags_posn
_atom_site_refinement_flags_adp
_atom_site_refinement_flags_occupancy
_atom_site_disorder_assembly
_atom_site_disorder_group
Dy1 Dy 0.65351(12) 0.24658(8) 0.22104(6) 0.0578(4) Uani 1 1 d . . . . .
O1 O 0.7839(19) 0.1543(11) 0.2225(10) 0.099(7) Uani 1 1 d . U . . .
O2 O 0.6692(16) 0.1768(10) 0.2877(7) 0.070(5) Uani 1 1 d . U . . .
O3 O 0.7696(18) 0.0846(10) 0.2787(8) 0.086(6) Uani 1 1 d . U . . .
O4 O 0.8594(16) 0.2938(10) 0.2186(8) 0.081(6) Uani 1 1 d . U . . .
O5 O 0.7762(14) 0.3304(8) 0.2959(7) 0.054(5) Uani 1 1 d . U . . .
O6 O 0.9533(19) 0.3723(10) 0.2870(9) 0.091(6) Uani 1 1 d . U . . .
O7 O 0.4471(18) 0.1997(11) 0.2439(10) 0.100(7) Uani 1 1 d . . . . .
O8 O 0.5260(19) 0.2999(11) 0.2994(9) 0.102(7) Uani 1 1 d . U . . .
O9 O 0.364(2) 0.2649(12) 0.3253(10) 0.116(8) Uani 1 1 d . U . . .
O10 O 0.4966(19) 0.2817(12) 0.1658(9) 0.109(8) Uani 1 1 d . U . . .
O11 O 0.6539(17) 0.3585(9) 0.1904(8) 0.074(6) Uani 1 1 d . U . . .
O12 O 0.511(2) 0.3829(12) 0.1430(10) 0.119(8) Uani 1 1 d . U . . .
O13 O 0.5701(16) 0.1368(9) 0.1488(7) 0.070(5) Uani 1 1 d . U . . .
O14 O 0.7107(16) 0.1997(9) 0.1196(7) 0.072(5) Uani 1 1 d . U . . .
O15 O 0.6675(17) 0.0872(10) 0.0687(8) 0.085(6) Uani 1 1 d . U . . .
N69 N 0.740(3) 0.1350(16) 0.2665(12) 0.133(14) Uani 1 1 d . . . . .
N70 N 0.863(2) 0.3319(14) 0.2678(12) 0.082(8) Uani 1 1 d . U . . .
N71 N 0.446(3) 0.2424(18) 0.2828(15) 0.115(10) Uani 1 1 d . U . . .
N72 N 0.548(3) 0.3436(16) 0.1741(12) 0.105(10) Uani 1 1 d . U . . .
N73 N 0.651(2) 0.1369(12) 0.1100(10) 0.065(6) Uani 1 1 d . U . . .
Ni1 Ni 0.8515(2) 0.30031(14) 0.71785(11) 0.0251(7) Uani 1 1 d . . . . .
Ni2 Ni 0.8471(2) 0.23256(13) 0.82696(11) 0.0240(7) Uani 1 1 d . . . . .
Ni3 Ni 0.6993(2) 0.37016(14) 0.83113(11) 0.0263(7) Uani 1 1 d . . . . .
Ni4 Ni 0.7036(2) 0.43704(14) 0.72104(11) 0.0316(8) Uani 1 1 d . . . . .
Ni5 Ni 0.8553(2) 0.36674(15) 0.60817(11) 0.0322(8) Uani 1 1 d . . . . .
Ni6 Ni 0.9999(2) 0.22761(14) 0.60453(11) 0.0300(7) Uani 1 1 d . . . . .
Ni7 Ni 1.0021(2) 0.16443(14) 0.71475(11) 0.0255(7) Uani 1 1 d . . . . .
Ni8 Ni 0.9910(2) 0.09439(14) 0.82154(12) 0.0321(8) Uani 1 1 d D . . . .
Ni9 Ni 0.8376(2) 0.16273(15) 0.93495(12) 0.0345(8) Uani 1 1 d D . . . .
Ni10 Ni 0.7017(2) 0.30517(15) 0.94094(12) 0.0334(8) Uani 1 1 d . . . . .
N1 N 0.8747(14) 0.3320(8) 0.8096(6) 0.017(4) Uani 1 1 d . U . . .
N2 N 0.9551(16) 0.3749(10) 0.8362(8) 0.035(5) Uani 1 1 d . . . . .
N3 N 1.0284(18) 0.4196(10) 0.8610(9) 0.052(6) Uani 1 1 d . . . . .
N4 N 0.8245(16) 0.1988(9) 0.7329(7) 0.034(4) Uani 1 1 d . U . . .
N5 N 0.7438(16) 0.1516(10) 0.7067(8) 0.044(5) Uani 1 1 d . U . . .
N6 N 0.6714(17) 0.1084(10) 0.6842(8) 0.043(4) Uani 1 1 d . U . . .
N7 N 0.6750(15) 0.3310(8) 0.7357(7) 0.029(4) Uani 1 1 d . U . . .
N8 N 0.5797(17) 0.2945(9) 0.7122(7) 0.033(5) Uiso 1 1 d . . . . .
N9 N 0.4940(16) 0.2597(11) 0.6938(9) 0.070(7) Uani 1 1 d . . . . .
N10 N 0.8773(15) 0.3982(9) 0.7002(7) 0.031(5) Uani 1 1 d . U . . .
N11 N 0.9637(16) 0.4405(9) 0.7228(7) 0.027(4) Uani 1 1 d . U . . .
N12 N 1.0430(16) 0.4816(10) 0.7445(8) 0.045(5) Uani 1 1 d . . . . .
N13 N 0.8269(15) 0.2627(9) 0.6257(7) 0.029(5) Uani 1 1 d . U . . .
N14 N 0.7402(15) 0.2199(9) 0.5973(7) 0.029(5) Uani 1 1 d . U . . .
N15 N 0.6621(18) 0.1830(10) 0.5699(9) 0.060(7) Uani 1 1 d . . . . .
N16 N 1.0248(15) 0.2655(8) 0.6995(7) 0.027(4) Uani 1 1 d . U . . .
N17 N 1.1244(16) 0.3047(9) 0.7171(7) 0.028(4) Uani 1 1 d . U . . .
N18 N 1.2141(16) 0.3372(10) 0.7284(8) 0.047(6) Uani 1 1 d . . . . .
N19 N 0.6707(14) 0.2654(9) 0.8454(7) 0.029(5) Uani 1 1 d . . . . .
N20 N 0.5771(18) 0.2276(10) 0.8308(7) 0.033(5) Uani 1 1 d . . . . .
N21 N 0.4910(18) 0.1917(10) 0.8192(9) 0.056(7) Uani 1 1 d . . . . .
N22 N 1.0198(16) 0.1965(9) 0.8075(7) 0.035(4) Uani 1 1 d . U . . .
N23 N 1.1102(15) 0.2333(10) 0.8309(7) 0.034(4) Uani 1 1 d . U . . .
N24 N 1.2015(17) 0.2624(9) 0.8533(8) 0.042(5) Uani 1 1 d . U . . .
N25 N 0.8100(15) 0.1286(9) 0.8394(7) 0.032(5) Uani 1 1 d . U . . .
N26 N 0.7257(17) 0.0838(10) 0.8177(8) 0.036(5) Uani 1 1 d . U . . .
N27 N 0.6449(19) 0.0424(11) 0.7986(9) 0.067(7) Uani 1 1 d . U . . .
N28 N 0.8713(15) 0.2638(8) 0.9185(7) 0.026(4) Uani 1 1 d . U . . .
N29 N 0.9601(18) 0.3013(11) 0.9429(9) 0.045(6) Uani 1 1 d . U . . .
N30 N 1.0406(19) 0.3341(12) 0.9733(9) 0.073(7) Uani 1 1 d . . . . .
N31 N 0.7432(17) 0.4608(10) 0.8087(8) 0.048(4) Uani 1 1 d . U . . .
N32 N 0.7672(17) 0.5229(10) 0.8404(8) 0.049(3) Uani 1 1 d . U . . .
N33 N 0.7982(17) 0.5787(10) 0.8709(8) 0.052(4) Uani 1 1 d . U . . .
N34 N 0.6848(16) 0.3923(9) 0.6299(8) 0.040(5) Uani 1 1 d . U . . .
N35 N 0.6001(16) 0.3961(9) 0.5982(7) 0.033(5) Uani 1 1 d . U . . .
N36 N 0.5221(18) 0.4008(12) 0.5678(9) 0.068(7) Uani 1 1 d . U . . .
N37 N 1.0256(15) 0.3278(8) 0.5961(7) 0.032(5) Uani 1 1 d . U . . .
N38 N 1.0941(16) 0.3445(9) 0.5621(8) 0.031(4) Uani 1 1 d . U . . .
N39 N 1.157(2) 0.3621(11) 0.5305(11) 0.088(8) Uani 1 1 d . . . . .
N40 N 0.9609(14) 0.1306(8) 0.6239(7) 0.030(4) Uani 1 1 d . U . . .
N41 N 1.0091(15) 0.0779(9) 0.5936(7) 0.033(5) Uani 1 1 d . U . . .
N42 N 1.0520(18) 0.0281(11) 0.5691(9) 0.059(6) Uani 1 1 d . U . . .
N43 N 0.9539(15) 0.0675(9) 0.7309(8) 0.034(5) Uani 1 1 d . U . . .
N44 N 0.9307(16) 0.0095(11) 0.6986(8) 0.057(6) Uani 1 1 d . . . . .
N45 N 0.897(2) -0.0418(12) 0.6678(10) 0.072(7) Uani 1 1 d . U . . .
N46 N 1.0084(18) 0.1330(10) 0.9109(9) 0.0571(14) Uani 1 1 d D U . . .
N47 N 1.0903(19) 0.1279(10) 0.9424(9) 0.0571(14) Uani 1 1 d D U . . .
N48 N 1.171(2) 0.1219(14) 0.9714(12) 0.125(10) Uani 1 1 d D U . . .
N49 N 0.6663(15) 0.1976(9) 0.9460(7) 0.035(5) Uani 1 1 d D U . . .
N50 N 0.5835(17) 0.1762(10) 0.9686(8) 0.041(5) Uani 1 1 d D U . . .
N51 N 0.5012(18) 0.1546(11) 0.9886(11) 0.085(8) Uani 1 1 d D . . . .
N52 N 0.7462(16) 0.3968(9) 0.9194(8) 0.037(5) Uani 1 1 d . U . . .
N53 N 0.716(2) 0.4511(12) 0.9511(10) 0.078(8) Uani 1 1 d . U . . .
N54 N 0.681(2) 0.5082(14) 0.9826(12) 0.108(9) Uani 1 1 d . U . . .
N55 N 0.5246(16) 0.3930(9) 0.8420(7) 0.034(5) Uani 1 1 d . . . . .
N56 N 0.5214(16) 0.4576(9) 0.7201(8) 0.041(5) Uani 1 1 d . U . . .
N57 N 0.7527(16) 0.5428(10) 0.7209(8) 0.043(5) Uani 1 1 d . . . . .
N58 N 0.9154(17) 0.4653(10) 0.5974(7) 0.041(5) Uani 1 1 d . . . . .
N59 N 0.7990(15) 0.3269(9) 0.5196(8) 0.037(4) Uani 1 1 d . U . . .
N60 N 0.9423(16) 0.1789(9) 0.5169(8) 0.039(5) Uani 1 1 d . . . . .
N61 N 1.1785(17) 0.2096(10) 0.5866(8) 0.049(4) Uani 1 1 d . U . . .
N62 N 1.1809(14) 0.1423(8) 0.7051(6) 0.022(4) Uani 1 1 d . U . . .
N63 N 1.1666(13) 0.0737(8) 0.8188(7) 0.033(5) Uani 1 1 d D U . . .
N64 N 0.937(2) -0.0097(11) 0.8175(10) 0.077(5) Uani 1 1 d . U . . .
N65 N 0.7711(19) 0.0609(10) 0.9381(8) 0.046(6) Uani 1 1 d . . . . .
N66 N 0.8894(15) 0.1971(8) 1.0245(6) 0.036(5) Uani 1 1 d D U . . .
N67 N 0.7582(16) 0.3498(9) 1.0283(8) 0.038(5) Uani 1 1 d . U . . .
N68 N 0.5276(17) 0.3226(10) 0.9598(8) 0.047(5) Uani 1 1 d . U . . .
N75 N 0.484(2) 0.1521(14) 0.4166(10) 0.108(6) Uani 1 1 d D U . . .
C1 C 0.438(2) 0.4160(12) 0.8525(9) 0.038(6) Uani 1 1 d . . . . .
C2 C 0.327(2) 0.4532(12) 0.8641(10) 0.058(7) Uani 1 1 d . U . . .
H2A H 0.265599 0.430288 0.832972 0.088 Uiso 1 1 calc GR . . . .
H2B H 0.342997 0.503585 0.864880 0.088 Uiso 1 1 calc GR . . . .
H2C H 0.297292 0.450658 0.902305 0.088 Uiso 1 1 calc GR . . . .
C3 C 0.430(2) 0.4724(11) 0.7032(9) 0.037(6) Uani 1 1 d . U . . .
C4 C 0.3222(18) 0.4891(12) 0.6781(10) 0.054(7) Uani 1 1 d . . . . .
H4A H 0.342278 0.512497 0.647392 0.082 Uiso 1 1 calc GR . . . .
H4B H 0.278953 0.521447 0.708787 0.082 Uiso 1 1 calc GR . . . .
H4C H 0.271457 0.444851 0.660670 0.082 Uiso 1 1 calc GR . . . .
C5 C 0.774(2) 0.6017(14) 0.7365(11) 0.050(7) Uani 1 1 d . U . . .
C6 C 0.813(3) 0.6863(13) 0.7612(13) 0.098(11) Uani 1 1 d . U . . .
H6A H 0.897506 0.695173 0.754111 0.148 Uiso 1 1 calc GR . . . .
H6B H 0.800134 0.702217 0.803608 0.148 Uiso 1 1 calc GR . . . .
H6C H 0.763444 0.712852 0.740865 0.148 Uiso 1 1 calc GR . . . .
C7 C 0.962(2) 0.5124(14) 0.5853(10) 0.044(7) Uani 1 1 d . U . . .
C8 C 1.017(2) 0.5743(12) 0.5721(10) 0.057(7) Uani 1 1 d . U . . .
H8A H 0.982913 0.577532 0.534286 0.085 Uiso 1 1 calc GR . . . .
H8B H 1.103519 0.570606 0.569631 0.085 Uiso 1 1 calc GR . . . .
H8C H 1.000550 0.617374 0.603258 0.085 Uiso 1 1 calc GR . . . .
C9 C 0.7490(19) 0.3155(11) 0.4770(9) 0.032(4) Uani 1 1 d . U . . .
C10 C 0.689(2) 0.2973(12) 0.4206(9) 0.058(7) Uani 1 1 d . U . . .
H10A H 0.746387 0.279721 0.390106 0.087 Uiso 1 1 calc GR . . . .
H10B H 0.654704 0.339916 0.414386 0.087 Uiso 1 1 calc GR . . . .
H10C H 0.624560 0.259851 0.418287 0.087 Uiso 1 1 calc GR . . . .
C11 C 0.896(2) 0.1521(12) 0.4726(11) 0.041(6) Uani 1 1 d . U . . .
C12 C 0.832(2) 0.1168(11) 0.4160(9) 0.055(7) Uani 1 1 d . U . . .
H12A H 0.858841 0.140324 0.386291 0.083 Uiso 1 1 calc GR . . . .
H12B H 0.745549 0.120269 0.420395 0.083 Uiso 1 1 calc GR . . . .
H12C H 0.849354 0.066147 0.403350 0.083 Uiso 1 1 calc GR . . . .
C13 C 1.268(2) 0.2144(13) 0.5734(10) 0.049(4) Uani 1 1 d . U . . .
C14 C 1.3924(19) 0.2163(12) 0.5569(10) 0.051(4) Uani 1 1 d . U . . .
H14A H 1.404790 0.173153 0.525041 0.076 Uiso 1 1 calc GR . . . .
H14B H 1.445176 0.218035 0.591080 0.076 Uiso 1 1 calc GR . . . .
H14C H 1.411106 0.258944 0.543443 0.076 Uiso 1 1 calc GR . . . .
C15 C 1.2693(18) 0.1162(10) 0.6984(8) 0.026(5) Uani 1 1 d . U . . .
C16 C 1.383(2) 0.0799(13) 0.6913(11) 0.068(8) Uani 1 1 d . U . . .
H16A H 1.435540 0.099725 0.665972 0.102 Uiso 1 1 calc GR . . . .
H16B H 1.365873 0.028358 0.673268 0.102 Uiso 1 1 calc GR . . . .
H16C H 1.424244 0.087796 0.730021 0.102 Uiso 1 1 calc GR . . . .
C17 C 1.2533(18) 0.0595(11) 0.8329(9) 0.031(5) Uani 1 1 d D U . . .
C18 C 1.3722(18) 0.0368(14) 0.8541(10) 0.074(9) Uani 1 1 d D . . . .
H18A H 1.432508 0.035879 0.824455 0.111 Uiso 1 1 calc GR . . . .
H18B H 1.359012 -0.011090 0.859733 0.111 Uiso 1 1 calc GR . . . .
H18C H 1.400674 0.071172 0.891448 0.111 Uiso 1 1 calc GR . . . .
C19 C 0.926(3) -0.0657(14) 0.8057(12) 0.077(5) Uani 1 1 d . U . . .
C20 C 0.899(2) -0.1438(12) 0.7864(11) 0.080(5) Uani 1 1 d . U . . .
H20A H 0.960671 -0.166045 0.760032 0.121 Uiso 1 1 calc GR . . . .
H20B H 0.820189 -0.155011 0.765432 0.121 Uiso 1 1 calc GR . . . .
H20C H 0.898043 -0.162513 0.820871 0.121 Uiso 1 1 calc GR . . . .
C21 C 0.719(2) 0.0137(14) 0.9412(10) 0.047(7) Uani 1 1 d . . . . .
C22 C 0.648(2) -0.0493(14) 0.9436(12) 0.085(9) Uani 1 1 d . U . . .
H22A H 0.610288 -0.072926 0.904663 0.127 Uiso 1 1 calc GR . . . .
H22B H 0.586189 -0.035957 0.972410 0.127 Uiso 1 1 calc GR . . . .
H22C H 0.700068 -0.082198 0.955408 0.127 Uiso 1 1 calc GR . . . .
C23 C 0.969(4) 0.205(3) 1.055(2) 0.072(13) Uani 0.5 1 d D U P . .
C24 C 1.085(4) 0.227(3) 1.0973(19) 0.114(18) Uani 0.5 1 d D U P . .
H24A H 1.125553 0.183437 1.095942 0.170 Uiso 0.5 1 d R . P . .
H24B H 1.072403 0.250877 1.140852 0.170 Uiso 0.5 1 d R . P . .
H24C H 1.128383 0.258927 1.081102 0.170 Uiso 0.5 1 d R . P . .
C25 C 0.8165(19) 0.3695(11) 1.0700(10) 0.036(6) Uani 1 1 d . U . . .
C26 C 0.890(2) 0.3907(14) 1.1255(11) 0.084(10) Uani 1 1 d . . . . .
H26A H 0.975040 0.393355 1.116830 0.127 Uiso 1 1 calc GR . . . .
H26B H 0.874451 0.355228 1.147398 0.127 Uiso 1 1 calc GR . . . .
H26C H 0.868591 0.437814 1.149343 0.127 Uiso 1 1 calc GR . . . .
C27 C 0.429(3) 0.3252(14) 0.9758(12) 0.063(8) Uani 1 1 d . U . . .
C28 C 0.319(3) 0.3170(16) 1.0058(13) 0.106(11) Uani 1 1 d . U . . .
H28A H 0.251975 0.333960 0.986830 0.159 Uiso 1 1 calc GR . . . .
H28B H 0.328711 0.345107 1.047186 0.159 Uiso 1 1 calc GR . . . .
H28C H 0.300901 0.266239 1.003509 0.159 Uiso 1 1 calc GR . . . .
C31 C 0.456(3) 0.1199(17) 0.3723(12) 0.107(6) Uani 1 1 d D U . . .
C32 C 0.422(3) 0.0712(15) 0.3173(11) 0.107(7) Uani 1 1 d D U . . .
H32A H 0.468698 0.083993 0.286564 0.161 Uiso 1 1 calc GR . . . .
H32B H 0.336441 0.073022 0.308807 0.161 Uiso 1 1 calc GR . . . .
H32C H 0.438238 0.022538 0.318242 0.161 Uiso 1 1 calc GR . . . .
N74 N 0.384(3) 0.019(2) 0.5456(14) 0.176(11) Uani 1 1 d D U . . .
C29 C 0.329(4) 0.011(2) 0.5055(16) 0.175(11) Uani 1 1 d D U . . .
C30 C 0.281(3) 0.001(2) 0.4477(14) 0.174(11) Uani 1 1 d D U . . .
H30A H 0.295690 -0.047587 0.423699 0.261 Uiso 1 1 calc GR . . . .
H30B H 0.320457 0.036314 0.430465 0.261 Uiso 1 1 calc GR . . . .
H30C H 0.194624 0.006237 0.448606 0.261 Uiso 1 1 calc GR . . . .
N76 N 0.004(3) 0.2407(13) 0.3605(13) 0.123(8) Uani 1 1 d . U . . .
C33 C 0.083(4) 0.2219(17) 0.3825(17) 0.123(8) Uani 1 1 d . U . . .
C34 C 0.185(3) 0.2077(14) 0.4163(14) 0.121(8) Uani 1 1 d . U . . .
H34A H 0.238118 0.176968 0.389498 0.182 Uiso 1 1 calc GR . . . .
H34B H 0.156136 0.183381 0.445081 0.182 Uiso 1 1 calc GR . . . .
H34C H 0.230001 0.253069 0.436972 0.182 Uiso 1 1 calc GR . . . .
N77 N 0.702(2) 0.4826(12) 0.4735(10) 0.082(5) Uani 1 1 d D U . . .
C35 C 0.670(3) 0.5230(14) 0.5114(11) 0.081(5) Uani 1 1 d D U . . .
C36 C 0.629(2) 0.5795(13) 0.5575(10) 0.081(5) Uani 1 1 d D U . . .
H36A H 0.684224 0.589811 0.592095 0.122 Uiso 1 1 calc GR . . . .
H36B H 0.548605 0.564819 0.568079 0.122 Uiso 1 1 calc GR . . . .
H36C H 0.624628 0.622619 0.544033 0.122 Uiso 1 1 calc GR . . . .
O16 O 1.012(3) 0.9659(18) 0.9600(15) 0.26(2) Uani 1 1 d . . . A -1

loop_
_atom_site_aniso_label
_atom_site_aniso_U_11
_atom_site_aniso_U_22
_atom_site_aniso_U_33
_atom_site_aniso_U_23
_atom_site_aniso_U_13
_atom_site_aniso_U_12
Dy1 0.0478(8) 0.0749(10) 0.0407(8) -0.0002(6) 0.0119(6) -0.0005(7)
O1 0.099(8) 0.098(8) 0.100(8) 0.026(5) 0.009(5) 0.014(5)
O2 0.072(7) 0.069(7) 0.063(7) 0.009(5) 0.014(5) 0.009(5)
O3 0.098(10) 0.084(10) 0.068(9) 0.009(8) -0.012(8) 0.014(8)
O4 0.078(7) 0.082(7) 0.079(7) 0.014(5) 0.008(5) -0.001(5)
O5 0.049(6) 0.057(6) 0.051(6) 0.009(4) 0.007(4) 0.003(5)
O6 0.095(10) 0.086(10) 0.091(10) 0.025(8) 0.009(8) 0.001(8)
O7 0.075(16) 0.100(18) 0.106(19) -0.005(14) 0.044(13) 0.005(13)
O8 0.102(7) 0.102(7) 0.101(7) 0.028(2) 0.0046(11) 0.0078(11)
O9 0.105(11) 0.137(11) 0.109(11) 0.034(8) 0.018(8) 0.017(9)
O10 0.106(9) 0.108(9) 0.110(9) 0.028(5) 0.011(5) 0.002(5)
O11 0.069(7) 0.074(7) 0.077(7) 0.019(5) 0.002(5) 0.001(5)
O12 0.114(11) 0.119(11) 0.122(11) 0.029(9) 0.007(9) 0.007(9)
O13 0.067(7) 0.070(7) 0.067(7) 0.011(5) 0.006(5) 0.001(5)
O14 0.071(7) 0.073(7) 0.072(7) 0.022(5) 0.009(5) 0.004(5)
O15 0.093(10) 0.077(9) 0.075(9) 0.006(7) 0.021(8) 0.001(8)
N69 0.22(4) 0.13(3) 0.09(2) 0.07(2) 0.05(2) 0.14(3)
N70 0.079(9) 0.083(9) 0.081(9) 0.020(5) 0.002(5) 0.004(5)
N71 0.115(10) 0.115(10) 0.115(10) 0.032(3) 0.0052(11) 0.0085(13)
N72 0.105(11) 0.103(10) 0.107(10) 0.028(5) 0.004(5) 0.014(5)
N73 0.068(8) 0.064(8) 0.063(8) 0.019(5) 0.003(5) -0.001(5)
Ni1 0.0185(16) 0.0270(17) 0.0256(17) -0.0014(13) 0.0069(12) 0.0081(14)
Ni2 0.0161(16) 0.0229(17) 0.0284(17) -0.0022(13) 0.0093(12) 0.0055(13)
Ni3 0.0217(17) 0.0229(17) 0.0280(17) -0.0057(13) 0.0095(12) 0.0092(14)
Ni4 0.0280(18) 0.0332(19) 0.0288(18) -0.0023(14) 0.0111(13) 0.0121(15)
Ni5 0.0304(18) 0.0385(19) 0.0242(17) 0.0002(14) 0.0072(13) 0.0133(15)
Ni6 0.0213(17) 0.0369(19) 0.0270(17) -0.0014(14) 0.0103(12) 0.0088(14)
Ni7 0.0141(16) 0.0240(17) 0.0322(18) -0.0039(13) 0.0085(12) 0.0048(13)
Ni8 0.0253(18) 0.0276(18) 0.0420(19) 0.0051(14) 0.0104(14) 0.0087(15)
Ni9 0.0281(18) 0.039(2) 0.0363(19) 0.0073(15) 0.0103(14) 0.0090(15)
Ni10 0.0243(17) 0.0370(19) 0.0332(18) -0.0017(14) 0.0118(13) 0.0066(15)
N1 0.017(4) 0.017(4) 0.017(4) 0.0043(15) 0.0011(10) 0.0011(11)
N2 0.028(12) 0.027(12) 0.044(13) 0.000(10) 0.018(9) -0.004(10)
N3 0.047(14) 0.023(12) 0.080(17) 0.005(11) 0.015(12) 0.000(11)
N4 0.034(4) 0.034(4) 0.034(4) 0.0091(15) 0.0017(10) 0.0029(11)
N5 0.024(11) 0.034(12) 0.060(14) -0.014(10) 0.013(9) 0.013(7)
N6 0.042(5) 0.043(5) 0.044(5) 0.010(2) 0.001(2) 0.002(2)
N7 0.028(5) 0.029(5) 0.029(5) 0.008(2) 0.003(2) 0.003(2)
N9 0.017(12) 0.089(17) 0.070(16) -0.035(12) 0.006(10) 0.003(12)
N10 0.031(5) 0.031(5) 0.031(5) 0.0084(16) 0.0014(10) 0.0022(11)
N11 0.020(8) 0.030(8) 0.028(8) 0.002(6) 0.010(6) 0.010(7)
N12 0.031(13) 0.041(13) 0.061(15) 0.009(11) 0.008(10) 0.017(11)
N13 0.029(5) 0.029(5) 0.029(5) 0.0079(16) 0.0013(10) 0.0025(11)
N14 0.019(8) 0.032(8) 0.032(8) 0.002(7) 0.013(6) 0.014(7)
N15 0.054(15) 0.043(14) 0.058(15) -0.022(11) -0.011(12) -0.010(12)
N16 0.027(4) 0.027(4) 0.027(4) 0.0072(16) 0.0014(10) 0.0023(11)
N17 0.026(6) 0.029(6) 0.026(6) 0.001(4) 0.006(4) 0.002(5)
N18 0.025(12) 0.059(14) 0.048(13) 0.001(11) 0.024(9) -0.019(10)
N19 0.013(10) 0.043(12) 0.020(10) -0.011(8) -0.001(8) 0.003(9)
N20 0.037(13) 0.031(13) 0.018(11) -0.015(9) -0.002(9) 0.007(11)
N21 0.031(13) 0.052(15) 0.068(16) -0.007(12) -0.022(11) -0.016(12)
N22 0.034(5) 0.036(5) 0.035(5) 0.009(2) 0.003(2) 0.003(2)
N23 0.019(9) 0.065(13) 0.021(10) 0.013(9) 0.009(7) 0.018(8)
N24 0.041(5) 0.042(5) 0.041(5) 0.011(2) 0.002(2) 0.002(2)
N25 0.026(8) 0.031(8) 0.038(8) 0.005(7) 0.008(6) 0.013(7)
N26 0.026(8) 0.037(9) 0.043(9) 0.007(7) 0.006(7) 0.002(7)
N27 0.048(12) 0.074(13) 0.066(13) 0.003(11) 0.012(10) -0.015(11)
N28 0.025(4) 0.026(4) 0.026(4) 0.0068(15) 0.0013(10) 0.0018(11)
N29 0.032(9) 0.051(9) 0.049(9) 0.008(7) 0.004(7) 0.011(8)
N30 0.055(16) 0.10(2) 0.055(16) 0.010(14) 0.009(12) 0.014(15)
N31 0.055(8) 0.040(9) 0.041(9) -0.006(6) 0.016(7) 0.012(8)
N32 0.055(8) 0.041(9) 0.042(9) -0.006(6) 0.016(6) 0.012(8)
N33 0.060(9) 0.041(9) 0.045(9) -0.008(6) 0.016(7) 0.012(8)
N34 0.040(5) 0.040(5) 0.040(5) 0.0110(17) 0.0021(10) 0.0031(11)
N35 0.030(8) 0.040(8) 0.023(8) -0.006(6) 0.007(6) 0.015(7)
N36 0.038(11) 0.111(15) 0.055(12) 0.015(11) -0.001(9) 0.034(11)
N37 0.032(5) 0.032(5) 0.032(5) 0.0087(16) 0.0013(10) 0.0026(11)
N38 0.032(8) 0.027(8) 0.034(8) 0.008(7) 0.014(7) 0.011(7)
N39 0.10(2) 0.065(17) 0.11(2) 0.037(15) 0.069(16) 0.010(15)
N40 0.023(8) 0.030(8) 0.032(8) -0.002(6) 0.013(6) 0.005(7)
N41 0.026(8) 0.036(8) 0.035(8) 0.003(7) 0.014(6) 0.012(7)
N42 0.059(6) 0.058(6) 0.059(6) 0.015(3) 0.004(2) 0.005(2)
N43 0.034(5) 0.034(5) 0.034(5) 0.0093(16) 0.0016(10) 0.0026(11)
N44 0.034(13) 0.065(16) 0.045(14) -0.024(12) 0.017(10) -0.012(11)
N45 0.072(7) 0.071(7) 0.071(7) 0.019(3) 0.003(2) 0.005(2)
N46 0.0570(15) 0.0573(15) 0.0570(15) 0.0158(7) 0.0026(7) 0.0046(7)
N47 0.0570(15) 0.0573(15) 0.0570(15) 0.0158(7) 0.0026(7) 0.0046(7)
N48 0.125(10) 0.126(10) 0.125(10) 0.034(3) 0.005(2) 0.010(2)
N49 0.035(5) 0.035(5) 0.035(5) 0.0098(16) 0.0015(10) 0.0027(11)
N50 0.041(5) 0.041(5) 0.041(5) 0.0115(17) 0.0019(11) 0.0031(11)
N51 0.060(17) 0.078(18) 0.15(2) 0.070(17) 0.051(16) 0.020(14)
N52 0.036(5) 0.036(5) 0.037(5) 0.010(2) 0.002(2) 0.002(2)
N53 0.13(2) 0.068(17) 0.058(17) 0.046(14) 0.034(15) 0.042(17)
N54 0.108(10) 0.108(10) 0.108(10) 0.030(3) 0.006(2) 0.009(2)
N55 0.033(12) 0.041(13) 0.029(11) 0.005(9) 0.020(9) 0.017(10)
N56 0.041(5) 0.041(5) 0.041(5) 0.011(2) 0.002(2) 0.004(2)
N57 0.037(12) 0.049(14) 0.050(13) 0.025(11) 0.007(9) 0.005(11)
N58 0.043(13) 0.047(14) 0.023(11) -0.008(10) -0.004(9) 0.021(11)
N59 0.037(4) 0.037(4) 0.037(4) 0.0105(15) 0.0019(10) 0.0026(11)
N60 0.039(12) 0.032(12) 0.041(13) -0.003(9) 0.020(9) 0.006(10)
N61 0.047(5) 0.051(5) 0.049(5) 0.014(4) 0.003(4) 0.011(4)
N62 0.022(4) 0.022(4) 0.022(4) 0.0062(15) 0.0012(10) 0.0018(11)
N63 0.032(5) 0.033(5) 0.033(5) 0.008(2) 0.002(2) 0.003(2)
N64 0.108(11) 0.037(9) 0.076(10) -0.002(9) 0.025(8) 0.007(11)
N65 0.055(15) 0.040(14) 0.036(13) -0.002(11) 0.026(10) -0.004(12)
N66 0.042(8) 0.033(8) 0.031(8) 0.002(6) 0.012(6) 0.012(7)
N67 0.038(5) 0.038(5) 0.038(5) 0.010(2) 0.002(2) 0.003(2)
N68 0.046(6) 0.047(6) 0.047(6) 0.013(2) 0.003(2) 0.004(2)
N75 0.087(14) 0.109(16) 0.093(16) -0.032(11) 0.017(13) 0.000(12)
C1 0.026(14) 0.057(18) 0.027(14) 0.004(12) 0.001(11) 0.013(13)
C2 0.058(8) 0.058(8) 0.058(8) 0.015(3) 0.003(2) 0.005(2)
C3 0.042(9) 0.041(9) 0.027(9) 0.005(7) 0.014(7) 0.006(8)
C4 0.023(14) 0.08(2) 0.058(18) 0.022(15) 0.015(12) 0.007(14)
C5 0.050(7) 0.050(7) 0.050(7) 0.014(2) 0.0023(11) 0.0038(12)
C6 0.111(18) 0.062(16) 0.120(18) 0.017(14) 0.001(15) 0.036(14)
C7 0.047(10) 0.045(10) 0.035(10) 0.001(8) 0.011(8) 0.005(8)
C8 0.057(7) 0.057(7) 0.056(7) 0.016(3) 0.003(2) 0.004(2)
C9 0.032(6) 0.032(6) 0.034(5) 0.010(5) 0.006(4) 0.002(5)
C10 0.08(2) 0.059(17) 0.031(11) 0.007(12) -0.002(11) 0.004(16)
C11 0.045(10) 0.036(10) 0.045(10) 0.016(8) -0.001(8) 0.017(8)
C12 0.053(14) 0.048(13) 0.047(13) -0.019(10) -0.008(11) 0.023(11)
C13 0.047(5) 0.052(5) 0.049(5) 0.014(4) 0.003(3) 0.010(4)
C14 0.049(4) 0.052(4) 0.051(4) 0.013(2) 0.004(2) 0.005(2)
C15 0.022(8) 0.032(9) 0.021(8) 0.002(7) 0.007(7) 0.008(7)
C16 0.051(14) 0.070(15) 0.072(15) -0.005(12) -0.017(12) 0.031(12)
C17 0.030(9) 0.034(9) 0.028(9) 0.003(7) 0.002(7) 0.016(8)
C18 0.030(16) 0.12(3) 0.054(19) 0.009(17) 0.006(13) -0.026(17)
C19 0.109(11) 0.037(9) 0.077(10) -0.002(9) 0.025(8) 0.006(11)
C20 0.111(11) 0.038(9) 0.081(10) -0.005(9) 0.025(8) 0.005(10)
C21 0.049(18) 0.06(2) 0.033(15) 0.012(15) 0.006(13) 0.003(15)
C22 0.085(9) 0.085(9) 0.085(9) 0.024(3) 0.004(2) 0.006(2)
C23 0.068(14) 0.074(16) 0.071(15) 0.015(10) -0.002(9) 0.012(10)
C24 0.10(2) 0.14(3) 0.08(2) 0.003(18) -0.022(16) -0.002(19)
C25 0.036(6) 0.036(6) 0.036(6) 0.0099(19) 0.0016(11) 0.0028(11)
C26 0.06(2) 0.09(2) 0.07(2) -0.017(17) -0.019(17) -0.008(18)
C27 0.063(8) 0.063(8) 0.062(8) 0.017(2) 0.0029(11) 0.0045(12)
C28 0.105(11) 0.106(11) 0.106(11) 0.029(4) 0.006(2) 0.008(2)
C31 0.086(14) 0.107(16) 0.092(16) -0.032(11) 0.017(13) 0.002(12)
C32 0.086(14) 0.107(16) 0.093(17) -0.032(11) 0.015(13) 0.003(12)
N74 0.12(2) 0.22(2) 0.13(3) -0.05(2) 0.008(17) -0.005(19)
C29 0.12(2) 0.21(2) 0.13(3) -0.05(2) 0.008(17) -0.005(19)
C30 0.12(2) 0.21(2) 0.13(3) -0.05(2) 0.008(17) -0.005(19)
N76 0.14(2) 0.061(13) 0.16(2) 0.003(12) 0.043(16) 0.044(13)
C33 0.14(2) 0.060(13) 0.16(2) 0.002(12) 0.043(16) 0.044(13)
C34 0.14(2) 0.058(13) 0.16(2) 0.003(12) 0.044(16) 0.043(13)
N77 0.082(5) 0.082(5) 0.082(5) 0.023(2) 0.004(2) 0.006(2)
C35 0.080(5) 0.080(5) 0.081(5) 0.0225(17) 0.0035(11) 0.0059(11)
C36 0.081(6) 0.082(5) 0.081(5) 0.022(2) 0.004(2) 0.006(2)
O16 0.25(4) 0.27(5) 0.31(5) 0.13(4) 0.11(4) 0.16(4)

loop_
_atom_type_symbol
_atom_type_description
_atom_type_scat_dispersion_real
_atom_type_scat_dispersion_imag
_atom_type_scat_source
C C 0.0033 0.0016 'International Tables Vol C Tables 4.2.6.8 and 6.1.1.4'
H H 0.0000 0.0000 'International Tables Vol C Tables 4.2.6.8 and 6.1.1.4'
Dy Dy -0.1892 4.4098 'International Tables Vol C Tables 4.2.6.8 and 6.1.1.4'
N N 0.0061 0.0033 'International Tables Vol C Tables 4.2.6.8 and 6.1.1.4'
Ni Ni 0.3393 1.1124 'International Tables Vol C Tables 4.2.6.8 and 6.1.1.4'
O O 0.0106 0.0060 'International Tables Vol C Tables 4.2.6.8 and 6.1.1.4'

loop_
_geom_angle_atom_site_label_1
_geom_angle_atom_site_label_2
_geom_angle_atom_site_label_3
_geom_angle
O1 Dy1 O4 71.5(7)
O1 Dy1 O7 105.4(7)
O1 Dy1 O8 124.9(7)
O1 Dy1 O10 144.9(7)
O1 Dy1 O11 139.3(7)
O1 Dy1 O13 72.6(6)
O1 Dy1 O14 74.6(7)
O1 Dy1 N71 114.6(9)
O1 Dy1 N72 155.6(8)
O2 Dy1 O1 49.8(7)
O2 Dy1 O4 102.7(6)
O2 Dy1 O5 81.7(6)
O2 Dy1 O7 68.7(7)
O2 Dy1 O8 75.6(6)
O2 Dy1 O10 137.4(7)
O2 Dy1 O11 156.1(6)
O2 Dy1 O13 86.8(6)
O2 Dy1 O14 120.1(6)
O2 Dy1 N71 67.8(8)
O2 Dy1 N72 154.0(8)
O4 Dy1 O7 169.3(7)
O4 Dy1 O11 70.7(6)
O4 Dy1 O13 121.8(6)
O4 Dy1 O14 74.3(6)
O4 Dy1 N71 149.2(8)
O4 Dy1 N72 96.5(8)
O5 Dy1 O1 90.7(6)
O5 Dy1 O4 50.2(6)
O5 Dy1 O7 120.5(6)
O5 Dy1 O8 72.4(6)
O5 Dy1 O10 122.8(6)
O5 Dy1 O11 76.6(5)
O5 Dy1 O13 163.3(5)
O5 Dy1 O14 124.2(6)
O5 Dy1 N71 99.0(8)
O5 Dy1 N72 97.8(7)
O7 Dy1 N71 22.4(7)
O7 Dy1 N72 89.9(8)
O8 Dy1 O4 121.6(7)
O8 Dy1 O7 51.2(7)
O8 Dy1 O11 88.2(6)
O8 Dy1 O13 116.4(7)
O8 Dy1 O14 156.7(6)
O8 Dy1 N71 29.0(7)
O8 Dy1 N72 79.5(8)
O10 Dy1 O4 119.9(7)
O10 Dy1 O7 68.7(7)
O10 Dy1 O8 79.8(7)
O10 Dy1 O11 53.2(7)
O10 Dy1 O13 73.7(7)
O10 Dy1 O14 77.2(6)
O10 Dy1 N71 73.7(8)
O10 Dy1 N72 27.2(7)
O11 Dy1 O7 114.4(7)
O11 Dy1 N71 105.6(8)
O11 Dy1 N72 26.5(6)
O13 Dy1 O7 65.4(6)
O13 Dy1 O11 116.5(6)
O13 Dy1 N71 87.7(8)
O13 Dy1 N72 97.9(7)
O14 Dy1 O7 115.2(6)
O14 Dy1 O11 81.1(6)
O14 Dy1 O13 52.8(6)
O14 Dy1 N71 136.3(8)
O14 Dy1 N72 81.8(7)
N72 Dy1 N71 86.8(9)
N69 O1 Dy1 98.5(16)
N69 O2 Dy1 103.8(17)
N70 O4 Dy1 94.8(18)
N70 O5 Dy1 97.3(17)
N71 O7 Dy1 91(3)
N71 O8 Dy1 91(2)
N72 O10 Dy1 92.0(18)
N72 O11 Dy1 89.3(18)
N73 O13 Dy1 95.7(15)
N73 O14 Dy1 96.1(15)
O1 N69 Dy1 55.1(12)
O2 N69 Dy1 52.6(13)
O2 N69 O1 107(2)
O3 N69 Dy1 172(2)
O3 N69 O1 122(3)
O3 N69 O2 131(3)
O4 N70 Dy1 60.0(15)
O4 N70 O6 120(3)
O5 N70 Dy1 57.7(14)
O5 N70 O4 118(3)
O5 N70 O6 123(3)
O6 N70 Dy1 176(2)
O7 N71 Dy1 67(2)
O7 N71 O8 126(4)
O7 N71 O9 135(4)
O8 N71 Dy1 60.2(18)
O8 N71 O9 98(3)
O9 N71 Dy1 158(3)
O10 N72 Dy1 60.7(16)
O10 N72 O12 118(3)
O11 N72 Dy1 64.1(15)
O11 N72 O10 123(3)
O11 N72 O12 112(3)
O12 N72 Dy1 168(2)
O13 N73 Dy1 57.6(12)
O13 N73 O14 112(2)
O14 N73 Dy1 57.0(12)
O15 N73 Dy1 168.1(18)
O15 N73 O13 125(2)
O15 N73 O14 123(2)
N1 Ni1 N4 81.4(6)
N1 Ni1 N7 83.4(6)
N1 Ni1 N13 176.9(6)
N1 Ni1 N16 97.0(6)
N4 Ni1 N7 96.3(7)
N4 Ni1 N16 81.6(6)
N10 Ni1 N1 100.5(6)
N10 Ni1 N4 178.2(6)
N10 Ni1 N7 84.1(6)
N10 Ni1 N13 82.6(6)
N10 Ni1 N16 98.0(7)
N13 Ni1 N4 95.6(6)
N13 Ni1 N7 97.2(6)
N13 Ni1 N16 82.3(6)
N16 Ni1 N7 177.8(6)
N1 Ni2 N4 80.5(6)
N1 Ni2 N19 83.5(6)
N1 Ni2 N22 98.0(6)
N1 Ni2 N25 175.9(6)
N19 Ni2 N4 97.5(6)
N19 Ni2 N25 94.8(7)
N22 Ni2 N4 81.7(6)
N22 Ni2 N19 178.1(7)
N22 Ni2 N25 83.6(6)
N25 Ni2 N4 96.1(6)
N28 Ni2 N1 100.3(6)
N28 Ni2 N4 178.9(6)
N28 Ni2 N19 83.4(6)
N28 Ni2 N22 97.4(6)
N28 Ni2 N25 83.2(6)
N1 Ni3 N7 80.2(6)
N19 Ni3 N1 81.1(6)
N19 Ni3 N7 94.8(6)
N31 Ni3 N1 91.4(7)
N31 Ni3 N7 79.7(7)
N31 Ni3 N19 171.4(7)
N31 Ni3 N52 103.6(7)
N31 Ni3 N55 92.6(7)
N52 Ni3 N1 90.6(6)
N52 Ni3 N7 170.4(7)
N52 Ni3 N19 80.9(6)
N55 Ni3 N1 171.5(6)
N55 Ni3 N7 93.2(6)
N55 Ni3 N19 94.2(7)
N55 Ni3 N52 95.6(7)
N10 Ni4 N7 80.4(6)
N31 Ni4 N7 79.0(7)
N31 Ni4 N10 91.9(7)
N31 Ni4 N34 166.9(7)
N31 Ni4 N56 101.4(7)
N31 Ni4 N57 91.3(7)
N34 Ni4 N7 91.1(6)
N34 Ni4 N10 77.9(7)
N34 Ni4 N56 88.1(7)
N34 Ni4 N57 97.7(7)
N56 Ni4 N7 96.0(7)
N56 Ni4 N10 165.4(7)
N57 Ni4 N7 169.3(6)
N57 Ni4 N10 95.5(7)
N57 Ni4 N56 90.3(7)
N10 Ni5 N13 80.0(6)
N34 Ni5 N10 80.1(7)
N34 Ni5 N13 92.3(7)
N34 Ni5 N37 169.2(7)
N34 Ni5 N58 96.7(7)
N34 Ni5 N59 90.4(7)
N37 Ni5 N10 93.6(6)
N37 Ni5 N13 77.9(6)
N58 Ni5 N10 95.5(7)
N58 Ni5 N13 169.1(7)
N58 Ni5 N37 92.5(7)
N58 Ni5 N59 92.3(6)
N59 Ni5 N10 168.3(7)
N59 Ni5 N13 93.7(6)
N59 Ni5 N37 94.7(6)
N13 Ni6 N16 80.6(6)
N37 Ni6 N13 81.1(7)
N37 Ni6 N16 92.2(6)
N37 Ni6 N40 172.0(7)
N37 Ni6 N60 96.0(7)
N37 Ni6 N61 90.7(7)
N40 Ni6 N13 93.0(6)
N40 Ni6 N16 81.4(6)
N40 Ni6 N60 89.5(6)
N60 Ni6 N13 91.2(6)
N60 Ni6 N16 167.4(7)
N61 Ni6 N13 171.3(7)
N61 Ni6 N16 97.0(7)
N61 Ni6 N40 94.9(7)
N61 Ni6 N60 92.4(7)
N16 Ni7 N4 80.8(6)
N16 Ni7 N22 99.0(6)
N22 Ni7 N4 81.6(6)
N40 Ni7 N4 91.7(6)
N40 Ni7 N16 82.8(6)
N40 Ni7 N22 172.7(7)
N43 Ni7 N4 91.0(7)
N43 Ni7 N16 171.7(7)
N43 Ni7 N22 80.7(7)
N43 Ni7 N40 96.5(7)
N43 Ni7 N62 92.8(6)
N62 Ni7 N4 173.1(7)
N62 Ni7 N16 95.4(6)
N62 Ni7 N22 93.3(6)
N62 Ni7 N40 93.6(6)
N22 Ni8 N25 82.7(7)
N43 Ni8 N22 80.2(6)
N43 Ni8 N25 91.4(6)
N46 Ni8 N22 93.9(7)
N46 Ni8 N25 80.7(7)
N46 Ni8 N43 170.8(7)
N46 Ni8 N64 97.6(8)
N63 Ni8 N22 95.1(7)
N63 Ni8 N25 170.3(7)
N63 Ni8 N43 97.6(7)
N63 Ni8 N46 90.0(7)
N63 Ni8 N64 92.3(8)
N64 Ni8 N22 166.3(8)
N64 Ni8 N25 91.9(8)
N64 Ni8 N43 87.4(8)
N28 Ni9 N25 81.5(6)
N46 Ni9 N25 80.0(7)
N46 Ni9 N28 92.1(7)
N46 Ni9 N65 95.4(8)
N46 Ni9 N66 92.5(7)
N49 Ni9 N25 91.9(6)
N49 Ni9 N28 81.4(6)
N49 Ni9 N46 170.3(7)
N49 Ni9 N65 89.8(7)
N49 Ni9 N66 95.3(6)
N65 Ni9 N25 89.5(7)
N65 Ni9 N28 167.1(7)
N66 Ni9 N25 172.0(7)
N66 Ni9 N28 96.2(6)
N66 Ni9 N65 94.0(7)
N28 Ni10 N19 81.1(6)
N28 Ni10 N49 79.6(6)
N49 Ni10 N19 88.6(6)
N52 Ni10 N19 81.0(7)
N52 Ni10 N28 93.2(7)
N52 Ni10 N49 168.2(7)
N52 Ni10 N67 92.8(7)
N52 Ni10 N68 98.1(7)
N67 Ni10 N19 170.5(7)
N67 Ni10 N28 92.2(6)
N67 Ni10 N49 96.8(6)
N68 Ni10 N19 96.2(7)
N68 Ni10 N28 167.9(7)
N68 Ni10 N49 88.5(7)
N68 Ni10 N67 91.7(7)
Ni1 N1 Ni2 100.1(6)
Ni1 N1 Ni3 98.7(6)
Ni2 N1 Ni3 98.2(7)
N2 N1 Ni1 123.5(14)
N2 N1 Ni2 119.7(13)
N2 N1 Ni3 112.0(13)
N3 N2 N1 175(2)
Ni1 N4 Ni2 98.0(7)
Ni1 N4 Ni7 98.0(8)
Ni2 N4 Ni7 97.2(6)
N5 N4 Ni1 124.1(14)
N5 N4 Ni2 121.8(15)
N5 N4 Ni7 112.4(13)
N6 N5 N4 178(2)
Ni1 N7 Ni3 97.5(6)
Ni1 N7 Ni4 96.3(7)
Ni3 N7 Ni4 94.9(6)
N8 N7 Ni1 125.4(13)
N8 N7 Ni3 120.4(14)
N8 N7 Ni4 115.9(12)
N9 N8 N7 176(2)
Ni1 N10 Ni4 99.2(7)
Ni1 N10 Ni5 100.7(7)
Ni5 N10 Ni4 98.7(6)
N11 N10 Ni1 120.9(13)
N11 N10 Ni4 115.6(13)
N11 N10 Ni5 117.9(14)
N12 N11 N10 178(2)
Ni1 N13 Ni5 96.7(7)
Ni1 N13 Ni6 99.4(7)
Ni6 N13 Ni5 97.2(7)
N14 N13 Ni1 126.0(14)
N14 N13 Ni5 117.6(12)
N14 N13 Ni6 114.7(13)
N15 N14 N13 177(2)
Ni1 N16 Ni6 97.7(6)
Ni7 N16 Ni1 99.6(7)
Ni7 N16 Ni6 96.3(6)
N17 N16 Ni1 125.1(13)
N17 N16 Ni6 113.4(13)
N17 N16 Ni7 119.3(12)
N18 N17 N16 175(2)
Ni2 N19 Ni3 97.1(7)
Ni2 N19 Ni10 96.1(6)
Ni3 N19 Ni10 94.3(6)
N20 N19 Ni2 126.1(14)
N20 N19 Ni3 123.1(14)
N20 N19 Ni10 113.1(14)
N21 N20 N19 177(2)
Ni7 N22 Ni2 99.5(7)
Ni7 N22 Ni8 98.1(7)
Ni8 N22 Ni2 98.4(8)
N23 N22 Ni2 121.0(14)
N23 N22 Ni7 118.3(14)
N23 N22 Ni8 117.2(14)
N24 N23 N22 173(2)
Ni2 N25 Ni8 95.3(7)
Ni2 N25 Ni9 96.0(7)
Ni9 N25 Ni8 95.6(6)
N26 N25 Ni2 128.2(14)
N26 N25 Ni8 116.7(13)
N26 N25 Ni9 118.2(15)
N27 N26 N25 178(2)
Ni2 N28 Ni9 99.4(7)
Ni2 N28 Ni10 99.2(6)
Ni9 N28 Ni10 98.5(7)
N29 N28 Ni2 121.1(15)
N29 N28 Ni9 117.8(14)
N29 N28 Ni10 116.8(14)
N30 N29 N28 170(3)
Ni3 N31 Ni4 105.6(8)
N32 N31 Ni3 129.9(16)
N32 N31 Ni4 123.2(16)
N33 N32 N31 174(2)
Ni5 N34 Ni4 102.5(8)
N35 N34 Ni4 126.6(15)
N35 N34 Ni5 129.2(15)
N36 N35 N34 178(2)
Ni6 N37 Ni5 103.4(8)
N38 N37 Ni5 121.7(13)
N38 N37 Ni6 124.0(14)
N39 N38 N37 178(2)
Ni6 N40 Ni7 98.9(7)
N41 N40 Ni6 116.4(13)
N41 N40 Ni7 118.5(13)
N42 N41 N40 175(2)
Ni7 N43 Ni8 100.2(8)
N44 N43 Ni7 131.4(17)
N44 N43 Ni8 127.3(16)
N45 N44 N43 172(3)
Ni8 N46 Ni9 103.6(8)
N47 N46 Ni8 127.7(18)
N47 N46 Ni9 127.5(18)
N48 N47 N46 178(3)
Ni9 N49 Ni10 99.6(7)
N50 N49 Ni9 129.9(15)
N50 N49 Ni10 126.0(15)
N51 N50 N49 178(3)
Ni10 N52 Ni3 103.0(8)
N53 N52 Ni3 119.4(16)
N53 N52 Ni10 117.4(16)
N52 N53 N54 177(3)
C1 N55 Ni3 169(2)
C3 N56 Ni4 159.2(17)
C5 N57 Ni4 161(2)
C7 N58 Ni5 168(2)
C9 N59 Ni5 164.2(18)
C11 N60 Ni6 171(2)
C13 N61 Ni6 163(2)
C15 N62 Ni7 166.0(16)
C17 N63 Ni8 159.0(18)
C19 N64 Ni8 164(3)
C21 N65 Ni9 168(2)
C23 N66 Ni9 142(3)
C25 N67 Ni10 162.2(19)
C27 N68 Ni10 170(2)
N55 C1 C2 174(3)
C1 C2 H2A 109.5
C1 C2 H2B 109.5
C1 C2 H2C 109.5
H2A C2 H2B 109.5
H2A C2 H2C 109.5
H2B C2 H2C 109.5
N56 C3 C4 175(2)
C3 C4 H4A 109.5
C3 C4 H4B 109.5
C3 C4 H4C 109.5
H4A C4 H4B 109.5
H4A C4 H4C 109.5
H4B C4 H4C 109.5
N57 C5 C6 176(3)
C5 C6 H6A 109.5
C5 C6 H6B 109.5
C5 C6 H6C 109.5
H6A C6 H6B 109.5
H6A C6 H6C 109.5
H6B C6 H6C 109.5
N58 C7 C8 177(3)
C7 C8 H8A 109.5
C7 C8 H8B 109.5
C7 C8 H8C 109.5
H8A C8 H8B 109.5
H8A C8 H8C 109.5
H8B C8 H8C 109.5
N59 C9 C10 177(2)
C9 C10 H10A 109.5
C9 C10 H10B 109.5
C9 C10 H10C 109.5
H10A C10 H10B 109.5
H10A C10 H10C 109.5
H10B C10 H10C 109.5
N60 C11 C12 178(3)
C11 C12 H12A 109.5
C11 C12 H12B 109.5
C11 C12 H12C 109.5
H12A C12 H12B 109.5
H12A C12 H12C 109.5
H12B C12 H12C 109.5
N61 C13 C14 176(3)
C13 C14 H14A 109.5
C13 C14 H14B 109.5
C13 C14 H14C 109.5
H14A C14 H14B 109.5
H14A C14 H14C 109.5
H14B C14 H14C 109.5
N62 C15 C16 177(2)
C15 C16 H16A 109.5
C15 C16 H16B 109.5
C15 C16 H16C 109.5
H16A C16 H16B 109.5
H16A C16 H16C 109.5
H16B C16 H16C 109.5
N63 C17 C18 177(2)
C17 C18 H18A 109.5
C17 C18 H18B 109.5
C17 C18 H18C 109.5
H18A C18 H18B 109.5
H18A C18 H18C 109.5
H18B C18 H18C 109.5
N64 C19 C20 174(4)
C19 C20 H20A 109.5
C19 C20 H20B 109.5
C19 C20 H20C 109.5
H20A C20 H20B 109.5
H20A C20 H20C 109.5
H20B C20 H20C 109.5
N65 C21 C22 178(3)
C21 C22 H22A 109.5
C21 C22 H22B 109.5
C21 C22 H22C 109.5
H22A C22 H22B 109.5
H22A C22 H22C 109.5
H22B C22 H22C 109.5
N66 C23 C24 172(5)
C23 C24 H24A 108.3
C23 C24 H24B 117.2
C23 C24 H24C 102.6
H24A C24 H24B 106.4
H24A C24 H24C 113.3
H24B C24 H24C 109.2
N67 C25 C26 176(2)
C25 C26 H26A 109.5
C25 C26 H26B 109.5
C25 C26 H26C 109.5
H26A C26 H26B 109.5
H26A C26 H26C 109.5
H26B C26 H26C 109.5
N68 C27 C28 164(3)
C27 C28 H28A 109.5
C27 C28 H28B 109.5
C27 C28 H28C 109.5
H28A C28 H28B 109.5
H28A C28 H28C 109.5
H28B C28 H28C 109.5
N75 C31 C32 173(5)
C31 C32 H32A 109.5
C31 C32 H32B 109.5
C31 C32 H32C 109.5
H32A C32 H32B 109.5
H32A C32 H32C 109.5
H32B C32 H32C 109.5
N74 C29 C30 167(5)
C29 C30 H30A 109.5
C29 C30 H30B 109.5
C29 C30 H30C 109.5
H30A C30 H30B 109.5
H30A C30 H30C 109.5
H30B C30 H30C 109.5
N76 C33 C34 172(4)
C33 C34 H34A 109.5
C33 C34 H34B 109.5
C33 C34 H34C 109.5
H34A C34 H34B 109.5
H34A C34 H34C 109.5
H34B C34 H34C 109.5
N77 C35 C36 175(3)
C35 C36 H36A 109.5
C35 C36 H36B 109.5
C35 C36 H36C 109.5
H36A C36 H36B 109.5
H36A C36 H36C 109.5
H36B C36 H36C 109.5

loop_
_geom_bond_atom_site_label_1
_geom_bond_atom_site_label_2
_geom_bond_distance
Dy1 O1 2.391(19)
Dy1 O2 2.358(17)
Dy1 O4 2.428(19)
Dy1 O5 2.380(15)
Dy1 O7 2.55(2)
Dy1 O8 2.41(2)
Dy1 O10 2.404(19)
Dy1 O11 2.478(17)
Dy1 O13 2.448(16)
Dy1 O14 2.434(17)
Dy1 N71 2.77(4)
Dy1 N72 2.75(3)
O1 N69 1.30(3)
O2 N69 1.19(3)
O3 N69 1.16(2)
O4 N70 1.19(3)
O5 N70 1.19(3)
O6 N70 1.23(3)
O7 N71 1.05(3)
O8 N71 1.34(3)
O9 N71 1.38(3)
O10 N72 1.26(3)
O11 N72 1.23(3)
O12 N72 1.28(3)
O13 N73 1.30(3)
O14 N73 1.31(2)
O15 N73 1.20(2)
Ni1 N1 2.088(14)
Ni1 N4 2.105(17)
Ni1 N7 2.114(16)
Ni1 N10 2.064(17)
Ni1 N13 2.101(16)
Ni1 N16 2.107(16)
Ni2 N1 2.091(15)
Ni2 N4 2.140(17)
Ni2 N19 2.128(16)
Ni2 N22 2.112(17)
Ni2 N25 2.140(17)
Ni2 N28 2.085(16)
Ni3 N1 2.162(15)
Ni3 N7 2.176(16)
Ni3 N19 2.162(18)
Ni3 N31 2.012(19)
Ni3 N52 2.052(17)
Ni3 N55 2.034(17)
Ni4 N7 2.189(16)
Ni4 N10 2.146(17)
Ni4 N31 2.026(18)
Ni4 N34 2.086(17)
Ni4 N56 2.099(18)
Ni4 N57 2.095(19)
Ni5 N10 2.094(16)
Ni5 N13 2.181(16)
Ni5 N34 2.040(18)
Ni5 N37 2.090(17)
Ni5 N58 2.08(2)
Ni5 N59 2.085(17)
Ni6 N13 2.116(17)
Ni6 N16 2.164(15)
Ni6 N37 2.018(16)
Ni6 N40 2.084(16)
Ni6 N60 2.090(18)
Ni6 N61 2.08(2)
Ni7 N4 2.149(17)
Ni7 N16 2.097(16)
Ni7 N22 2.106(17)
Ni7 N40 2.093(16)
Ni7 N43 2.067(17)
Ni7 N62 2.074(16)
Ni8 N22 2.110(17)
Ni8 N25 2.183(16)
Ni8 N43 2.083(17)
Ni8 N46 2.035(19)
Ni8 N63 2.026(14)
Ni8 N64 2.05(2)
Ni9 N25 2.177(17)
Ni9 N28 2.120(16)
Ni9 N46 2.08(2)
Ni9 N49 2.069(16)
Ni9 N65 2.09(2)
Ni9 N66 2.089(14)
Ni10 N19 2.185(15)
Ni10 N28 2.127(16)
Ni10 N49 2.141(17)
Ni10 N52 2.020(18)
Ni10 N67 2.071(17)
Ni10 N68 2.03(2)
N1 N2 1.22(2)
N2 N3 1.17(2)
N4 N5 1.26(2)
N5 N6 1.13(2)
N7 N8 1.26(2)
N8 N9 1.14(2)
N10 N11 1.23(2)
N11 N12 1.16(2)
N13 N14 1.28(2)
N14 N15 1.15(2)
N16 N17 1.30(2)
N17 N18 1.13(2)
N19 N20 1.22(2)
N20 N21 1.13(2)
N22 N23 1.22(2)
N23 N24 1.17(2)
N25 N26 1.24(2)
N26 N27 1.16(2)
N28 N29 1.22(2)
N29 N30 1.17(2)
N31 N32 1.24(2)
N32 N33 1.15(2)
N34 N35 1.211(19)
N35 N36 1.141(19)
N37 N38 1.21(2)
N38 N39 1.14(2)
N40 N41 1.24(2)
N41 N42 1.12(2)
N43 N44 1.18(2)
N44 N45 1.10(2)
N46 N47 1.192(17)
N47 N48 1.16(2)
N49 N50 1.188(18)
N50 N51 1.15(2)
N52 N53 1.19(2)
N53 N54 1.25(3)
N55 C1 1.10(2)
N56 C3 1.17(2)
N57 C5 1.11(3)
N58 C7 1.13(3)
N59 C9 1.10(2)
N60 C11 1.13(2)
N61 C13 1.06(3)
N62 C15 1.13(2)
N63 C17 1.092(19)
N64 C19 1.04(3)
N65 C21 1.07(3)
N66 C23 1.11(2)
N67 C25 1.13(2)
N68 C27 1.18(3)
N75 C31 1.09(2)
C1 C2 1.47(3)
C2 H2A 0.9800
C2 H2B 0.9800
C2 H2C 0.9800
C3 C4 1.42(3)
C4 H4A 0.9800
C4 H4B 0.9800
C4 H4C 0.9800
C5 C6 1.61(3)
C6 H6A 0.9800
C6 H6B 0.9800
C6 H6C 0.9800
C7 C8 1.43(3)
C8 H8A 0.9800
C8 H8B 0.9800
C8 H8C 0.9800
C9 C10 1.42(2)
C10 H10A 0.9800
C10 H10B 0.9800
C10 H10C 0.9800
C11 C12 1.47(3)
C12 H12A 0.9800
C12 H12B 0.9800
C12 H12C 0.9800
C13 C14 1.46(3)
C14 H14A 0.9800
C14 H14B 0.9800
C14 H14C 0.9800
C15 C16 1.49(3)
C16 H16A 0.9800
C16 H16B 0.9800
C16 H16C 0.9800
C17 C18 1.54(2)
C18 H18A 0.9800
C18 H18B 0.9800
C18 H18C 0.9800
C19 C20 1.47(3)
C20 H20A 0.9800
C20 H20B 0.9800
C20 H20C 0.9800
C21 C22 1.43(3)
C22 H22A 0.9800
C22 H22B 0.9800
C22 H22C 0.9800
C23 C24 1.57(3)
C24 H24A 0.9760
C24 H24B 1.0225
C24 H24C 0.9396
C25 C26 1.47(3)
C26 H26A 0.9800
C26 H26B 0.9800
C26 H26C 0.9800
C27 C28 1.45(4)
C28 H28A 0.9800
C28 H28B 0.9800
C28 H28C 0.9800
C31 C32 1.41(2)
C32 H32A 0.9800
C32 H32B 0.9800
C32 H32C 0.9800
N74 C29 1.09(2)
C29 C30 1.41(2)
C30 H30A 0.9800
C30 H30B 0.9800
C30 H30C 0.9800
N76 C33 1.15(4)
C33 C34 1.46(4)
C34 H34A 0.9800
C34 H34B 0.9800
C34 H34C 0.9800
N77 C35 1.10(2)
C35 C36 1.43(2)
C36 H36A 0.9800
C36 H36B 0.9800
C36 H36C 0.9800
